data_2228532
loop_
_publ_author_name
'Van Eerdenbrugh, Bernard'
'Fanwick, Phillip E.'
'Taylor, Lynne S.'

_publ_section_title
;
 2-Butoxy-<i>N</i>-[2-(diethylamino)ethyl]quinoline-4-carboxamide
 (dibucaine)
;
_journal_coeditor_code RZ2498
_journal_issue 12
_journal_name_full 'Acta Crystallographica Section E'
_journal_page_first o3189
_journal_paper_doi 10.1107/S1600536810045460
_journal_volume 66
_journal_year 2010
_chemical_formula_iupac 'C20 H29 N3 O2'
_chemical_formula_moiety 'C20 H29 N3 O2'
_chemical_formula_sum 'C20 H29 N3 O2'
_chemical_formula_weight 343.47
_chemical_name_common dibucaine
_chemical_name_systematic
;
2-Butoxy-<i>N</i>-[2-(diethylamino)ethyl]quinoline-4-carboxamide
;
_space_group_IT_number 2
_symmetry_cell_setting triclinic
_symmetry_space_group_name_Hall '-P 1'
_symmetry_space_group_name_H-M 'P -1'
_cell_angle_alpha 94.080(7)
_cell_angle_beta 90.611(6)
_cell_angle_gamma 94.728(7)
_cell_formula_units_Z 2
_cell_length_a 4.93230(10)
_cell_length_b 7.20440(10)
_cell_length_c 26.9914(19)
_cell_measurement_reflns_used 22671
_cell_measurement_temperature 150.0(2)
_cell_measurement_theta_max 66
_cell_measurement_theta_min 6
_cell_volume 953.30(7)
_computing_cell_refinement 'CrystalClear (Rigaku, 2001)'
_computing_data_collection 'CrystalClear (Rigaku, 2001)'
_computing_data_reduction 'CrystalClear (Rigaku, 2001)'
_computing_molecular_graphics
;
ORTEPII (Johnson, 1976) and PLATON (Spek, 2009)
;
_computing_publication_material 'SHELXL97 (Sheldrick, 2008) and local programs'
_computing_structure_refinement 'SHELXL97 (Sheldrick, 2008)'
_computing_structure_solution
;
SIR2004 (Burla <i>et al.</i>, 2005)
;
_diffrn_ambient_temperature 150.0(2)
_diffrn_measured_fraction_theta_full 0.9800
_diffrn_measured_fraction_theta_max 0.9800
_diffrn_measurement_device_type 'Rigaku Rapid II'
_diffrn_measurement_method \w
_diffrn_radiation_monochromator 'confocal optics'
_diffrn_radiation_type Cu-K\a
_diffrn_radiation_wavelength 1.54184
_diffrn_reflns_av_R_equivalents 0.0962
_diffrn_reflns_av_sigmaI/netI 0.0825
_diffrn_reflns_limit_h_max 5
_diffrn_reflns_limit_h_min -5
_diffrn_reflns_limit_k_max 8
_diffrn_reflns_limit_k_min -8
_diffrn_reflns_limit_l_max 32
_diffrn_reflns_limit_l_min -32
_diffrn_reflns_number 22671
_diffrn_reflns_theta_full 60.0
_diffrn_reflns_theta_max 66.58
_diffrn_reflns_theta_min 6.51
_diffrn_standards_number 0
_exptl_absorpt_coefficient_mu 0.618
_exptl_absorpt_correction_T_max 0.9655
_exptl_absorpt_correction_T_min 0.8445
_exptl_absorpt_correction_type multi-scan
_exptl_absorpt_process_details '(CrystalClear; Rigaku, 2001)'
_exptl_crystal_colour colourless
_exptl_crystal_density_diffrn 1.197
_exptl_crystal_density_method 'not measured'
_exptl_crystal_description plate
_exptl_crystal_F_000 372
_exptl_crystal_size_max 0.20
_exptl_crystal_size_mid 0.20
_exptl_crystal_size_min 0.06
_refine_diff_density_max 0.28
_refine_diff_density_min -0.22
_refine_ls_extinction_coef 0.32E-02
_refine_ls_extinction_method '(SHELXL97; Sheldrick 2008)'
_refine_ls_goodness_of_fit_ref 1.050
_refine_ls_hydrogen_treatment mixed
_refine_ls_matrix_type full
_refine_ls_number_parameters 234
_refine_ls_number_reflns 2786
_refine_ls_number_restraints 0
_refine_ls_R_factor_all 0.089
_refine_ls_R_factor_gt 0.064
_refine_ls_shift/su_max 0.000
_refine_ls_structure_factor_coef Fsqd
_refine_ls_weighting_details 'w = 1/[\s^2^(Fo^2^)+(0.0819P)^2^] where P=(Fo^2^+2Fc^2^)/3'
_refine_ls_weighting_scheme calc
_refine_ls_wR_factor_gt 0.143
_refine_ls_wR_factor_ref 0.168
_reflns_number_gt 1829
_reflns_number_total 2786
_reflns_threshold_expression I>2\s(I)
_cod_data_source_file rz2498.cif
_cod_data_source_block I
_cod_depositor_comments
;
 Moving the _atom_type_scat_source data item into the _atom_type loop.
 All entries of the loop were assumed to have the same _atom_type_scat_source
 data item value.

 Antanas Vaitkus,
 2017-01-11
;
_cod_database_code 2228532
_cod_database_fobs_code 2228532

loop_
_symmetry_equiv_pos_as_xyz
'x, y, z'
'-x, -y, -z'

loop_
_atom_site_label
_atom_site_fract_x
_atom_site_fract_y
_atom_site_fract_z
_atom_site_U_iso_or_equiv
_atom_site_adp_type
_atom_site_calc_flag
_atom_site_refinement_flags
_atom_site_occupancy
_atom_site_disorder_assembly
_atom_site_disorder_group
O11 0.7912(3) 0.4509(2) 0.20477(6) 0.0463(5) Uani d . 1 . .
O31 -0.0013(3) 0.4421(2) 0.36166(6) 0.0469(5) Uani d . 1 . .
N4 0.2537(4) 0.1888(3) 0.34861(7) 0.0416(6) Uani d . 1 . .
N12 0.3625(5) 0.5263(3) 0.19137(7) 0.0382(6) Uani d . 1 . .
N15 0.2615(4) 0.8145(3) 0.08439(7) 0.0409(6) Uani d . 1 . .
C1 0.4443(5) 0.3476(3) 0.26107(8) 0.0362(7) Uani d . 1 . .
C2 0.2628(5) 0.4293(3) 0.29099(8) 0.0388(7) Uani d . 1 . .
C3 0.1742(5) 0.3452(3) 0.33440(9) 0.0399(7) Uani d . 1 . .
C5 0.4357(5) 0.1009(3) 0.31830(8) 0.0392(7) Uani d . 1 . .
C6 0.5198(5) -0.0696(3) 0.33278(9) 0.0460(8) Uani d . 1 . .
C7 0.7017(5) -0.1636(3) 0.30513(9) 0.0484(8) Uani d . 1 . .
C8 0.8064(5) -0.0917(3) 0.26159(9) 0.0473(8) Uani d . 1 . .
C9 0.7263(5) 0.0726(3) 0.24632(8) 0.0430(7) Uani d . 1 . .
C10 0.5402(5) 0.1733(3) 0.27428(8) 0.0370(7) Uani d . 1 . .
C11 0.5499(6) 0.4428(3) 0.21690(9) 0.0384(7) Uani d . 1 . .
C13 0.4394(4) 0.6311(3) 0.14897(8) 0.0392(7) Uani d . 1 . .
C14 0.1956(5) 0.7230(3) 0.13009(8) 0.0447(8) Uani d . 1 . .
C16 0.2090(5) 0.6808(3) 0.04102(8) 0.0456(8) Uani d . 1 . .
C17 0.3601(5) 0.7366(4) -0.00472(8) 0.0515(8) Uani d . 1 . .
C18 0.1034(5) 0.9769(3) 0.08026(8) 0.0489(8) Uani d . 1 . .
C19 0.2050(6) 1.1414(3) 0.11548(9) 0.0644(9) Uani d . 1 . .
C32 -0.0885(5) 0.3722(4) 0.40823(8) 0.0475(8) Uani d . 1 . .
C33 -0.2632(5) 0.5140(4) 0.43239(9) 0.0491(8) Uani d . 1 . .
C34 -0.1155(5) 0.7061(4) 0.44398(9) 0.0528(8) Uani d . 1 . .
C35 -0.2952(5) 0.8435(4) 0.47007(9) 0.0603(9) Uani d . 1 . .
H2 0.1951 0.5431 0.2828 0.047 Uiso calc R 1 . .
H6 0.4492 -0.1197 0.3621 0.055 Uiso calc R 1 . .
H7 0.7576 -0.2782 0.3154 0.058 Uiso calc R 1 . .
H8 0.9337 -0.1576 0.2426 0.057 Uiso calc R 1 . .
H9 0.7967 0.1193 0.2166 0.052 Uiso calc R 1 . .
H12 0.180(5) 0.502(3) 0.1994(7) 0.043(8) Uiso d . 1 . .
H13A 0.5062 0.5461 0.1222 0.047 Uiso calc R 1 . .
H13B 0.5883 0.7278 0.1588 0.047 Uiso calc R 1 . .
H14A 0.0410 0.6274 0.1235 0.054 Uiso calc R 1 . .
H14B 0.1401 0.8165 0.1558 0.054 Uiso calc R 1 . .
H16A 0.0113 0.6679 0.0333 0.055 Uiso calc R 1 . .
H16B 0.2619 0.5571 0.0495 0.055 Uiso calc R 1 . .
H17A 0.3099 0.8593 -0.0133 0.077 Uiso calc R 1 . .
H17B 0.3120 0.6441 -0.0325 0.077 Uiso calc R 1 . .
H17C 0.5565 0.7427 0.0019 0.077 Uiso calc R 1 . .
H18A -0.0895 0.9409 0.0873 0.059 Uiso calc R 1 . .
H18B 0.1126 1.0150 0.0458 0.059 Uiso calc R 1 . .
H19A 0.1885 1.1064 0.1498 0.097 Uiso calc R 1 . .
H19B 0.0961 1.2467 0.1107 0.097 Uiso calc R 1 . .
H19C 0.3962 1.1776 0.1087 0.097 Uiso calc R 1 . .
H32A 0.0708 0.3571 0.4298 0.057 Uiso calc R 1 . .
H32B -0.1943 0.2495 0.4024 0.057 Uiso calc R 1 . .
H33A -0.3349 0.4670 0.4637 0.059 Uiso calc R 1 . .
H33B -0.4205 0.5264 0.4101 0.059 Uiso calc R 1 . .
H34A -0.0502 0.7562 0.4126 0.063 Uiso calc R 1 . .
H34B 0.0456 0.6940 0.4653 0.063 Uiso calc R 1 . .
H35A -0.4621 0.8485 0.4504 0.090 Uiso calc R 1 . .
H35B -0.1972 0.9678 0.4736 0.090 Uiso calc R 1 . .
H35C -0.3419 0.8026 0.5030 0.090 Uiso calc R 1 . .

loop_
_atom_site_aniso_label
_atom_site_aniso_U_11
_atom_site_aniso_U_22
_atom_site_aniso_U_33
_atom_site_aniso_U_12
_atom_site_aniso_U_13
_atom_site_aniso_U_23
O11 0.0350(13) 0.0471(12) 0.0590(11) 0.0077(10) 0.0081(9) 0.0141(9)
O31 0.0541(13) 0.0469(12) 0.0426(10) 0.0170(10) 0.0117(9) 0.0061(8)
N4 0.0475(16) 0.0351(13) 0.0434(13) 0.0079(12) 0.0037(10) 0.0048(10)
N12 0.0306(15) 0.0407(14) 0.0451(13) 0.0037(12) 0.0073(11) 0.0138(10)
N15 0.0500(16) 0.0332(13) 0.0413(12) 0.0107(11) 0.0057(10) 0.0062(10)
C1 0.0364(18) 0.0312(15) 0.0414(14) 0.0040(13) 0.0002(12) 0.0035(12)
C2 0.0416(19) 0.0334(16) 0.0425(15) 0.0088(14) 0.0002(13) 0.0038(12)
C3 0.0433(18) 0.0366(16) 0.0405(15) 0.0098(14) 0.0054(12) -0.0001(12)
C5 0.0443(19) 0.0334(16) 0.0402(15) 0.0069(14) -0.0013(13) 0.0022(12)
C6 0.058(2) 0.0334(16) 0.0485(16) 0.0103(15) 0.0027(14) 0.0082(13)
C7 0.056(2) 0.0331(16) 0.0567(18) 0.0077(15) -0.0021(14) 0.0067(13)
C8 0.051(2) 0.0371(17) 0.0542(17) 0.0118(15) 0.0030(14) -0.0003(13)
C9 0.0460(19) 0.0375(16) 0.0471(16) 0.0110(14) 0.0042(13) 0.0054(13)
C10 0.0361(18) 0.0312(15) 0.0439(15) 0.0059(13) -0.0032(12) 0.0014(12)
C11 0.0392(19) 0.0321(16) 0.0449(15) 0.0077(14) 0.0025(13) 0.0029(12)
C13 0.0326(17) 0.0407(16) 0.0457(15) 0.0032(13) 0.0047(12) 0.0115(13)
C14 0.0450(19) 0.0412(16) 0.0509(16) 0.0121(14) 0.0054(13) 0.0128(13)
C16 0.051(2) 0.0357(16) 0.0503(17) 0.0066(15) 0.0008(14) 0.0038(13)
C17 0.064(2) 0.0452(18) 0.0468(16) 0.0125(16) 0.0016(14) 0.0019(13)
C18 0.058(2) 0.0378(17) 0.0535(17) 0.0161(16) 0.0037(14) 0.0078(14)
C19 0.095(3) 0.0378(18) 0.0614(19) 0.0118(18) 0.0086(17) -0.0013(15)
C32 0.054(2) 0.0491(18) 0.0405(15) 0.0085(16) 0.0092(13) 0.0054(13)
C33 0.050(2) 0.0524(19) 0.0454(16) 0.0082(16) 0.0104(13) -0.0003(14)
C34 0.052(2) 0.0502(19) 0.0555(18) 0.0071(17) 0.0013(14) -0.0036(15)
C35 0.061(2) 0.056(2) 0.0640(18) 0.0135(17) 0.0046(15) -0.0045(15)

loop_
_atom_type_symbol
_atom_type_scat_source
O 'International Tables for Crystallography (Vol C)'
N 'International Tables for Crystallography (Vol C)'
C 'International Tables for Crystallography (Vol C)'
H 'International Tables for Crystallography (Vol C)'

loop_
_geom_angle_atom_site_label_1
_geom_angle_atom_site_label_2
_geom_angle_atom_site_label_3
_geom_angle_site_symmetry_1
_geom_angle_site_symmetry_2
_geom_angle_site_symmetry_3
_geom_angle
_geom_angle_publ_flag
C3 O31 C32 . . . 117.98(18) ?
C3 N4 C5 . . . 116.6(2) ?
C11 N12 C13 . . . 120.9(2) ?
C11 N12 H12 . . . 117.6(13) ?
C13 N12 H12 . . . 121.0(13) ?
C14 N15 C18 . . . 110.81(18) ?
C14 N15 C16 . . . 109.95(18) ?
C18 N15 C16 . . . 110.41(18) ?
C2 C1 C10 . . . 118.5(2) ?
C2 C1 C11 . . . 119.8(2) ?
C10 C1 C11 . . . 121.6(2) ?
C1 C2 C3 . . . 120.0(2) ?
C1 C2 H2 . . . 120.00 ?
C3 C2 H2 . . . 120.00 ?
N4 C3 O31 . . . 121.0(2) ?
N4 C3 C2 . . . 124.6(2) ?
O31 C3 C2 . . . 114.4(2) ?
N4 C5 C6 . . . 117.2(2) ?
N4 C5 C10 . . . 123.7(2) ?
C6 C5 C10 . . . 119.2(2) ?
C7 C6 C5 . . . 120.6(2) ?
C7 C6 H6 . . . 119.70 ?
C5 C6 H6 . . . 119.70 ?
C6 C7 C8 . . . 120.3(2) ?
C6 C7 H7 . . . 119.90 ?
C8 C7 H7 . . . 119.90 ?
C9 C8 C7 . . . 120.4(2) ?
C9 C8 H8 . . . 119.80 ?
C7 C8 H8 . . . 119.80 ?
C8 C9 C10 . . . 120.6(2) ?
C8 C9 H9 . . . 119.70 ?
C10 C9 H9 . . . 119.70 ?
C9 C10 C5 . . . 118.9(2) ?
C9 C10 C1 . . . 124.4(2) ?
C5 C10 C1 . . . 116.6(2) ?
O11 C11 N12 . . . 121.4(2) ?
O11 C11 C1 . . . 123.5(2) ?
N12 C11 C1 . . . 115.1(2) ?
N12 C13 C14 . . . 109.85(19) ?
N12 C13 H13A . . . 109.70 ?
C14 C13 H13A . . . 109.70 ?
N12 C13 H13B . . . 109.70 ?
C14 C13 H13B . . . 109.70 ?
H13A C13 H13B . . . 108.20 ?
N15 C14 C13 . . . 110.76(19) ?
N15 C14 H14A . . . 109.50 ?
C13 C14 H14A . . . 109.50 ?
N15 C14 H14B . . . 109.50 ?
C13 C14 H14B . . . 109.50 ?
H14A C14 H14B . . . 108.10 ?
N15 C16 C17 . . . 113.6(2) ?
N15 C16 H16A . . . 108.90 ?
C17 C16 H16A . . . 108.90 ?
N15 C16 H16B . . . 108.90 ?
C17 C16 H16B . . . 108.90 ?
H16A C16 H16B . . . 107.70 ?
C16 C17 H17A . . . 109.50 ?
C16 C17 H17B . . . 109.50 ?
H17A C17 H17B . . . 109.50 ?
C16 C17 H17C . . . 109.50 ?
H17A C17 H17C . . . 109.50 ?
H17B C17 H17C . . . 109.50 ?
N15 C18 C19 . . . 112.7(2) ?
N15 C18 H18A . . . 109.10 ?
C19 C18 H18A . . . 109.10 ?
N15 C18 H18B . . . 109.10 ?
C19 C18 H18B . . . 109.10 ?
H18A C18 H18B . . . 107.80 ?
C18 C19 H19A . . . 109.50 ?
C18 C19 H19B . . . 109.50 ?
H19A C19 H19B . . . 109.50 ?
C18 C19 H19C . . . 109.50 ?
H19A C19 H19C . . . 109.50 ?
H19B C19 H19C . . . 109.50 ?
O31 C32 C33 . . . 106.61(19) ?
O31 C32 H32A . . . 110.40 ?
C33 C32 H32A . . . 110.40 ?
O31 C32 H32B . . . 110.40 ?
C33 C32 H32B . . . 110.40 ?
H32A C32 H32B . . . 108.60 ?
C32 C33 C34 . . . 114.2(2) ?
C32 C33 H33A . . . 108.70 ?
C34 C33 H33A . . . 108.70 ?
C32 C33 H33B . . . 108.70 ?
C34 C33 H33B . . . 108.70 ?
H33A C33 H33B . . . 107.60 ?
C33 C34 C35 . . . 112.7(2) ?
C33 C34 H34A . . . 109.10 ?
C35 C34 H34A . . . 109.10 ?
C33 C34 H34B . . . 109.10 ?
C35 C34 H34B . . . 109.10 ?
H34A C34 H34B . . . 107.80 ?
C34 C35 H35A . . . 109.50 ?
C34 C35 H35B . . . 109.50 ?
H35A C35 H35B . . . 109.50 ?
C34 C35 H35C . . . 109.50 ?
H35A C35 H35C . . . 109.50 ?
H35B C35 H35C . . . 109.50 ?

loop_
_geom_bond_atom_site_label_1
_geom_bond_atom_site_label_2
_geom_bond_site_symmetry_1
_geom_bond_site_symmetry_2
_geom_bond_distance
_geom_bond_publ_flag
O11 C11 . . 1.236(2) ?
O31 C3 . . 1.348(2) ?
O31 C32 . . 1.444(2) ?
N4 C3 . . 1.304(3) ?
N4 C5 . . 1.383(3) ?
N12 C11 . . 1.352(3) ?
N12 C13 . . 1.452(3) ?
N12 H12 . . 0.94(2) ?
N15 C14 . . 1.466(3) ?
N15 C18 . . 1.469(2) ?
N15 C16 . . 1.469(3) ?
C1 C2 . . 1.354(3) ?
C1 C10 . . 1.444(3) ?
C1 C11 . . 1.494(3) ?
C2 C3 . . 1.414(3) ?
C2 H2 . . 0.9500 ?
C5 C6 . . 1.408(3) ?
C5 C10 . . 1.417(3) ?
C6 C7 . . 1.365(3) ?
C6 H6 . . 0.9500 ?
C7 C8 . . 1.404(3) ?
C7 H7 . . 0.9500 ?
C8 C9 . . 1.368(3) ?
C8 H8 . . 0.9500 ?
C9 C10 . . 1.409(3) ?
C9 H9 . . 0.9500 ?
C13 C14 . . 1.520(3) ?
C13 H13A . . 0.9900 ?
C13 H13B . . 0.9900 ?
C14 H14A . . 0.9900 ?
C14 H14B . . 0.9900 ?
C16 C17 . . 1.511(3) ?
C16 H16A . . 0.9900 ?
C16 H16B . . 0.9900 ?
C17 H17A . . 0.9800 ?
C17 H17B . . 0.9800 ?
C17 H17C . . 0.9800 ?
C18 C19 . . 1.513(3) ?
C18 H18A . . 0.9900 ?
C18 H18B . . 0.9900 ?
C19 H19A . . 0.9800 ?
C19 H19B . . 0.9800 ?
C19 H19C . . 0.9800 ?
C32 C33 . . 1.508(3) ?
C32 H32A . . 0.9900 ?
C32 H32B . . 0.9900 ?
C33 C34 . . 1.520(3) ?
C33 H33A . . 0.9900 ?
C33 H33B . . 0.9900 ?
C34 C35 . . 1.523(3) ?
C34 H34A . . 0.9900 ?
C34 H34B . . 0.9900 ?
C35 H35A . . 0.9800 ?
C35 H35B . . 0.9800 ?
C35 H35C . . 0.9800 ?

loop_
_geom_hbond_atom_site_label_D
_geom_hbond_atom_site_label_H
_geom_hbond_atom_site_label_A
_geom_hbond_site_symmetry_D
_geom_hbond_site_symmetry_A
_geom_hbond_distance_DH
_geom_hbond_distance_HA
_geom_hbond_distance_DA
_geom_hbond_angle_DHA
_geom_hbond_publ_flag
C9 H9 O11 . . 0.95 2.43 3.015(3) 119 y
N12 H12 O11 . 1_455 0.93(2) 1.93(2) 2.857(3) 170.9(17) y

loop_
_geom_torsion_atom_site_label_1
_geom_torsion_atom_site_label_2
_geom_torsion_atom_site_label_3
_geom_torsion_atom_site_label_4
_geom_torsion_site_symmetry_1
_geom_torsion_site_symmetry_2
_geom_torsion_site_symmetry_3
_geom_torsion_site_symmetry_4
_geom_torsion
_geom_torsion_publ_flag
C10 C1 C2 C3 . . . . 0.8(4) ?
C11 C1 C2 C3 . . . . -176.4(2) ?
C5 N4 C3 O31 . . . . -179.5(2) ?
C5 N4 C3 C2 . . . . -0.5(4) ?
C32 O31 C3 N4 . . . . 2.9(4) ?
C32 O31 C3 C2 . . . . -176.12(19) ?
C1 C2 C3 N4 . . . . -0.5(4) ?
C1 C2 C3 O31 . . . . 178.5(2) ?
C3 N4 C5 C6 . . . . -179.0(2) ?
C3 N4 C5 C10 . . . . 1.2(4) ?
N4 C5 C6 C7 . . . . -179.2(2) ?
C10 C5 C6 C7 . . . . 0.6(4) ?
C5 C6 C7 C8 . . . . -0.4(4) ?
C6 C7 C8 C9 . . . . -0.3(4) ?
C7 C8 C9 C10 . . . . 0.8(4) ?
C8 C9 C10 C5 . . . . -0.5(4) ?
C8 C9 C10 C1 . . . . 180.0(2) ?
N4 C5 C10 C9 . . . . 179.6(2) ?
C6 C5 C10 C9 . . . . -0.2(4) ?
N4 C5 C10 C1 . . . . -0.8(4) ?
C6 C5 C10 C1 . . . . 179.4(2) ?
C2 C1 C10 C9 . . . . 179.3(2) ?
C11 C1 C10 C9 . . . . -3.5(4) ?
C2 C1 C10 C5 . . . . -0.2(3) ?
C11 C1 C10 C5 . . . . 176.9(2) ?
C13 N12 C11 O11 . . . . -0.8(4) ?
C13 N12 C11 C1 . . . . 177.23(19) ?
C2 C1 C11 O11 . . . . 137.5(3) ?
C10 C1 C11 O11 . . . . -39.6(4) ?
C2 C1 C11 N12 . . . . -40.5(3) ?
C10 C1 C11 N12 . . . . 142.4(2) ?
C11 N12 C13 C14 . . . . -175.3(2) ?
C18 N15 C14 C13 . . . . -149.9(2) ?
C16 N15 C14 C13 . . . . 87.7(2) ?
N12 C13 C14 N15 . . . . -174.54(18) ?
C14 N15 C16 C17 . . . . -159.16(19) ?
C18 N15 C16 C17 . . . . 78.3(2) ?
C14 N15 C18 C19 . . . . 74.0(3) ?
C16 N15 C18 C19 . . . . -164.0(2) ?
C3 O31 C32 C33 . . . . 175.6(2) ?
O31 C32 C33 C34 . . . . -61.5(3) ?
C32 C33 C34 C35 . . . . -177.9(2) ?

loop_
_cod_related_entry_id
_cod_related_entry_database
_cod_related_entry_code
1 ChemSpider 2917
